data_4077196
loop_
_publ_author_name
'Le Magu\`eres, P.'
'Lindeman, S. V.'
'Kochi, J. K.'

_publ_section_title
;
 Electron Redistribution of Aromatic Ligands in (Arene)Cr(CO)3Complexes.
 Structural (Bond-Length) Changes as Quantitative Measures
;
_journal_issue 1
_journal_name_full Organometallics
_journal_page_first 115
_journal_paper_doi 10.1021/om000658l
_journal_volume 20
_journal_year 2001
_chemical_compound_source 'chemical synthesis'
_chemical_formula_moiety '(C16 H18)^+^, (N O), (Sb Cl6)^-^'
_chemical_formula_sum 'C16 H18 Cl6 N O Sb'
_chemical_formula_weight 574.76
_chemical_name_systematic
; 
 1,2,3,4,5,6,7,8-Octahydro-1,4:5,8-anti-dimethanoanthracene/
 nitrozonium hexachloroantimonate molecular complex 1:1
;
_space_group_IT_number 14
_symmetry_cell_setting monoclinic
_symmetry_space_group_name_Hall '-P 2ybc'
_symmetry_space_group_name_H-M 'P 1 21/c 1'
_atom_sites_solution_hydrogens geom
_atom_sites_solution_primary direct
_atom_sites_solution_secondary difmap
_audit_creation_method SHELXL
_cell_angle_alpha 90.00
_cell_angle_beta 91.6800(10)
_cell_angle_gamma 90.00
_cell_formula_units_Z 4
_cell_length_a 8.0724(2)
_cell_length_b 17.2516(4)
_cell_length_c 15.0853(3)
_cell_measurement_reflns_used 8192
_cell_measurement_temperature 123(2)
_cell_measurement_theta_max 36.3
_cell_measurement_theta_min 1.8
_cell_volume 2099.90(8)
_computing_cell_refinement 'SAINT V4.050 (Siemens, 1989-95)'
_computing_data_collection 'SMART V4.050 (Siemens, 1989-95)'
_computing_data_reduction 'SAINT & SADABS (Sheldrick, 1996)'
_computing_molecular_graphics 'XP V5.06 (Siemens, 1996)'
_computing_publication_material 'SHELXL-93 & XCIF V5.05 (Siemens, 1996)'
_computing_structure_refinement 'SHELXL-93 (Sheldrick, 1993)'
_computing_structure_solution 'SHELXS-86 (Sheldrick, 1990)'
_diffrn_ambient_temperature 123(2)
_diffrn_measurement_device 'Siemens SMART'
_diffrn_measurement_method
;
\w-scan, frame range 0.3 deg, hemisphere
;
_diffrn_radiation_monochromator graphite
_diffrn_radiation_source 'normal-focus sealed tube'
_diffrn_radiation_type MoK\a
_diffrn_radiation_wavelength 0.71073
_diffrn_reflns_av_R_equivalents 0.0219
_diffrn_reflns_av_sigmaI/netI 0.0206
_diffrn_reflns_limit_h_max 13
_diffrn_reflns_limit_h_min -13
_diffrn_reflns_limit_k_max 28
_diffrn_reflns_limit_k_min 0
_diffrn_reflns_limit_l_max 24
_diffrn_reflns_limit_l_min 0
_diffrn_reflns_number 25586
_diffrn_reflns_theta_max 36.28
_diffrn_reflns_theta_min 1.79
_diffrn_standards_decay_% 0.4
_diffrn_standards_number 412
_exptl_absorpt_coefficient_mu 2.083
_exptl_absorpt_correction_T_max 0.696
_exptl_absorpt_correction_T_min 0.539
_exptl_absorpt_correction_type 'semiempirical (SADABS procedure)'
_exptl_crystal_colour dark
_exptl_crystal_density_diffrn 1.818
_exptl_crystal_density_method none
_exptl_crystal_description prism
_exptl_crystal_F_000 1128
_exptl_crystal_size_max 0.4
_exptl_crystal_size_mid 0.25
_exptl_crystal_size_min 0.2
_refine_diff_density_max 0.977
_refine_diff_density_min -0.695
_refine_diff_density_rms 0.095
_refine_ls_extinction_method none
_refine_ls_goodness_of_fit_all 1.124
_refine_ls_goodness_of_fit_obs 1.105
_refine_ls_hydrogen_treatment
;
riding model with Uiso=1.2Uiso/eq of an adjacent atom
;
_refine_ls_matrix_type full
_refine_ls_number_parameters 226
_refine_ls_number_reflns 9508
_refine_ls_number_restraints 0
_refine_ls_restrained_S_all 1.134
_refine_ls_restrained_S_obs 1.105
_refine_ls_R_factor_all 0.0309
_refine_ls_R_factor_obs 0.0238
_refine_ls_shift/esd_max 0.002
_refine_ls_shift/esd_mean 0.000
_refine_ls_structure_factor_coef Fsqd
_refine_ls_weighting_details 'w=1/[\s^2^(Fo^2^)+(0.0166P)^2^+1.4430P] where P=(Fo^2^+2Fc^2^)/3'
_refine_ls_weighting_scheme calc
_refine_ls_wR_factor_all 0.0538
_refine_ls_wR_factor_obs 0.0494
_reflns_number_observed 8457
_reflns_number_total 9514
_reflns_observed_criterion >2sigma(I)
_cod_data_source_file om000658l.cif
_cod_data_source_block DMA-NO+
_cod_depositor_comments
;
The following automatic conversions were performed:

'_refine_ls_weighting_scheme' value 'calc
w=1/[\s^2^(Fo^2^)+(0.0166P)^2^+1.4430P] where P=(Fo^2^+2Fc^2^)/3' was
changed to 'calc'. New tag '_refine_ls_weighting_details' was
created. The value of the new tag was set to
'w=1/[\s^2^(Fo^2^)+(0.0166P)^2^+1.4430P] where P=(Fo^2^+2Fc^2^)/3'.

Automatic conversion script
Id: cif_fix_values 3143 2015-03-26 13:38:13Z robertas 
;
_cod_original_sg_symbol_H-M P2(1)/c
_cod_database_code 4077196

loop_
_symmetry_equiv_pos_as_xyz
'x, y, z'
'-x, y+1/2, -z+1/2'
'-x, -y, -z'
'x, -y-1/2, z-1/2'

loop_
_atom_site_aniso_label
_atom_site_aniso_U_11
_atom_site_aniso_U_22
_atom_site_aniso_U_33
_atom_site_aniso_U_23
_atom_site_aniso_U_13
_atom_site_aniso_U_12
Sb1 0.01263(3) 0.01268(3) 0.01059(3) 0.00033(2) 0.00041(2) 0.00168(3)
Cl1 0.01411(13) 0.0256(2) 0.0267(2) -0.00534(12) -0.00086(11) -0.00168(11)
Cl2 0.01377(13) 0.0350(2) 0.0238(2) 0.00269(13) 0.00123(11) -0.00145(12)
Cl3 0.0323(2) 0.01633(14) 0.0324(2) 0.00710(13) 0.00492(14) 0.00640(13)
Cl4 0.0298(2) 0.0293(2) 0.01351(13) -0.00546(12) 0.00172(11) 0.00450(13)
Cl5 0.0330(2) 0.01499(13) 0.02287(15) 0.00460(11) -0.00041(13) 0.00338(12)
Cl6 0.02384(15) 0.0289(2) 0.01136(12) -0.00218(11) 0.00054(10) 0.00166(12)
O1 0.0358(6) 0.0319(6) 0.0184(5) -0.0072(4) -0.0042(4) 0.0130(5)
N1 0.0185(5) 0.0150(5) 0.0165(5) 0.0004(4) 0.0018(4) 0.0043(4)
C1 0.0168(5) 0.0138(5) 0.0149(5) 0.0014(4) -0.0027(4) 0.0018(4)
C2 0.0173(5) 0.0122(5) 0.0131(5) 0.0012(4) -0.0002(4) 0.0010(4)
C3 0.0159(5) 0.0127(5) 0.0129(5) 0.0002(4) 0.0007(4) 0.0017(4)
C4 0.0164(5) 0.0129(5) 0.0143(5) 0.0018(4) 0.0008(4) 0.0034(4)
C5 0.0177(5) 0.0125(5) 0.0125(5) 0.0018(4) 0.0013(4) 0.0019(4)
C6 0.0168(5) 0.0124(5) 0.0129(5) 0.0007(4) -0.0011(4) 0.0007(4)
C7 0.0176(5) 0.0158(5) 0.0185(5) 0.0011(4) -0.0017(4) -0.0016(4)
C8 0.0192(6) 0.0229(6) 0.0226(6) 0.0026(5) 0.0035(5) -0.0014(5)
C9 0.0224(6) 0.0235(6) 0.0166(5) 0.0055(5) 0.0013(5) -0.0020(5)
C10 0.0210(6) 0.0134(5) 0.0189(5) 0.0039(4) 0.0002(4) 0.0001(4)
C11 0.0263(7) 0.0128(5) 0.0215(6) 0.0009(4) -0.0028(5) -0.0026(5)
C12 0.0161(5) 0.0165(5) 0.0202(6) 0.0026(4) -0.0008(4) -0.0008(4)
C13 0.0224(6) 0.0226(6) 0.0230(6) 0.0032(5) 0.0072(5) 0.0005(5)
C14 0.0275(7) 0.0228(6) 0.0175(6) 0.0057(5) 0.0028(5) -0.0027(5)
C15 0.0213(6) 0.0125(5) 0.0197(6) 0.0033(4) -0.0006(4) -0.0007(4)
C16 0.0226(6) 0.0146(5) 0.0221(6) 0.0000(4) -0.0024(5) -0.0022(4)

loop_
_atom_site_label
_atom_site_type_symbol
_atom_site_fract_x
_atom_site_fract_y
_atom_site_fract_z
_atom_site_U_iso_or_equiv
_atom_site_thermal_displace_type
_atom_site_occupancy
_atom_site_calc_flag
_atom_site_refinement_flags
Sb1 Sb 0.810276(10) 0.299083(5) 0.037249(5) 0.01197(2) Uani 1 d .
Cl1 Cl 0.52010(4) 0.27748(2) 0.03019(3) 0.02218(6) Uani 1 d .
Cl2 Cl 1.09905(4) 0.32186(2) 0.04720(3) 0.02418(7) Uani 1 d .
Cl3 Cl 0.85189(5) 0.16824(2) 0.08107(3) 0.02693(7) Uani 1 d .
Cl4 Cl 0.82839(5) 0.26213(2) -0.11368(2) 0.02416(7) Uani 1 d .
Cl5 Cl 0.76795(5) 0.43045(2) -0.00767(2) 0.02365(7) Uani 1 d .
Cl6 Cl 0.78596(5) 0.33704(2) 0.18787(2) 0.02138(6) Uani 1 d .
O1 O 0.4209(2) 0.43847(8) 0.10495(8) 0.0288(3) Uani 1 d .
N1 N 0.47225(15) 0.45782(7) 0.17008(8) 0.0167(2) Uani 1 d .
C1 C 0.6021(2) 0.46179(7) 0.34141(8) 0.0152(2) Uani 1 d .
H1A H 0.6869(2) 0.43144(7) 0.36924(8) 0.018 Uiso 1 calc R
C2 C 0.4382(2) 0.43579(7) 0.33459(8) 0.0142(2) Uani 1 d .
C3 C 0.3095(2) 0.48219(7) 0.29470(8) 0.0139(2) Uani 1 d .
C4 C 0.3424(2) 0.55660(7) 0.26126(8) 0.0145(2) Uani 1 d .
H4A H 0.2568(2) 0.58847(7) 0.23671(8) 0.017 Uiso 1 calc R
C5 C 0.5075(2) 0.58133(7) 0.26594(8) 0.0142(2) Uani 1 d .
C6 C 0.6351(2) 0.53447(7) 0.30536(8) 0.0140(2) Uani 1 d .
C7 C 0.7948(2) 0.57907(8) 0.29635(9) 0.0173(2) Uani 1 d .
H7A H 0.8878(2) 0.56389(8) 0.33798(9) 0.021 Uiso 1 calc R
C8 C 0.8339(2) 0.57756(9) 0.19532(10) 0.0215(3) Uani 1 d .
H8A H 0.9450(2) 0.59942(9) 0.18472(10) 0.026 Uiso 1 calc R
H8B H 0.8285(2) 0.52411(9) 0.17151(10) 0.026 Uiso 1 calc R
C9 C 0.6946(2) 0.62937(9) 0.15278(9) 0.0208(2) Uani 1 d .
H9A H 0.6264(2) 0.59973(9) 0.10898(9) 0.025 Uiso 1 calc R
H9B H 0.7421(2) 0.67514(9) 0.12316(9) 0.025 Uiso 1 calc R
C10 C 0.5900(2) 0.65415(8) 0.23354(9) 0.0178(2) Uani 1 d .
H10A H 0.5161(2) 0.70011(8) 0.22404(9) 0.021 Uiso 1 calc R
C11 C 0.7294(2) 0.66305(8) 0.30599(10) 0.0203(2) Uani 1 d .
H11A H 0.8127(2) 0.70262(8) 0.29070(10) 0.024 Uiso 1 calc R
H11B H 0.6859(2) 0.67357(8) 0.36548(10) 0.024 Uiso 1 calc R
C12 C 0.1505(2) 0.43706(8) 0.30379(9) 0.0176(2) Uani 1 d .
H12A H 0.0571(2) 0.45158(8) 0.26207(9) 0.021 Uiso 1 calc R
C13 C 0.1129(2) 0.44008(9) 0.40493(10) 0.0226(3) Uani 1 d .
H13A H 0.1179(2) 0.49393(9) 0.42755(10) 0.027 Uiso 1 calc R
H13B H 0.0022(2) 0.41816(9) 0.41642(10) 0.027 Uiso 1 calc R
C14 C 0.2533(2) 0.38928(9) 0.44834(10) 0.0226(3) Uani 1 d .
H14A H 0.3222(2) 0.41990(9) 0.49095(10) 0.027 Uiso 1 calc R
H14B H 0.2068(2) 0.34407(9) 0.47944(10) 0.027 Uiso 1 calc R
C15 C 0.3562(2) 0.36307(8) 0.36760(9) 0.0179(2) Uani 1 d .
H15A H 0.4305(2) 0.31732(8) 0.37772(9) 0.021 Uiso 1 calc R
C16 C 0.2160(2) 0.35297(8) 0.29619(10) 0.0198(2) Uani 1 d .
H16A H 0.1330(2) 0.31372(8) 0.31284(10) 0.024 Uiso 1 calc R
H16B H 0.2586(2) 0.34124(8) 0.23678(10) 0.024 Uiso 1 calc R

loop_
_atom_type_symbol
_atom_type_description
_atom_type_scat_dispersion_real
_atom_type_scat_dispersion_imag
_atom_type_scat_source
C C 0.0033 0.0016 'International Tables Vol C Tables 4.2.6.8 and 6.1.1.4'
H H 0.0000 0.0000 'International Tables Vol C Tables 4.2.6.8 and 6.1.1.4'
N N 0.0061 0.0033 'International Tables Vol C Tables 4.2.6.8 and 6.1.1.4'
O O 0.0106 0.0060 'International Tables Vol C Tables 4.2.6.8 and 6.1.1.4'
Cl Cl 0.1484 0.1585 'International Tables Vol C Tables 4.2.6.8 and 6.1.1.4'
Sb Sb -0.5866 1.5461 'International Tables Vol C Tables 4.2.6.8 and 6.1.1.4'

loop_
_geom_angle_atom_site_label_1
_geom_angle_atom_site_label_2
_geom_angle_atom_site_label_3
_geom_angle
Cl2 Sb1 Cl1 178.809(14)
Cl2 Sb1 Cl3 90.523(15)
Cl1 Sb1 Cl3 89.690(14)
Cl2 Sb1 Cl4 90.983(14)
Cl1 Sb1 Cl4 90.188(14)
Cl3 Sb1 Cl4 89.975(14)
Cl2 Sb1 Cl6 90.140(13)
Cl1 Sb1 Cl6 88.686(13)
Cl3 Sb1 Cl6 90.614(14)
Cl4 Sb1 Cl6 178.727(14)
Cl2 Sb1 Cl5 89.593(15)
Cl1 Sb1 Cl5 90.201(14)
Cl3 Sb1 Cl5 179.670(14)
Cl4 Sb1 Cl5 89.715(14)
Cl6 Sb1 Cl5 89.694(13)
C6 C1 C2 116.77(11)
C1 C2 C3 121.73(11)
C1 C2 C15 131.71(11)
C3 C2 C15 106.47(11)
C4 C3 C2 121.23(12)
C4 C3 C12 132.27(12)
C2 C3 C12 106.38(11)
C5 C4 C3 116.73(11)
C4 C5 C6 121.57(11)
C4 C5 C10 131.76(11)
C6 C5 C10 106.66(11)
C1 C6 C5 121.90(12)
C1 C6 C7 131.73(12)
C5 C6 C7 106.35(11)
C6 C7 C11 100.01(11)
C6 C7 C8 106.04(11)
C11 C7 C8 100.71(11)
C9 C8 C7 103.13(11)
C8 C9 C10 103.63(11)
C5 C10 C11 99.89(10)
C5 C10 C9 106.17(11)
C11 C10 C9 100.29(11)
C7 C11 C10 94.77(10)
C3 C12 C16 100.56(11)
C3 C12 C13 105.13(11)
C16 C12 C13 100.36(11)
C14 C13 C12 103.34(11)
C15 C14 C13 103.40(11)
C2 C15 C16 100.51(10)
C2 C15 C14 105.37(11)
C16 C15 C14 100.40(12)
C15 C16 C12 95.00(10)

loop_
_geom_bond_atom_site_label_1
_geom_bond_atom_site_label_2
_geom_bond_distance
Sb1 Cl2 2.3644(4)
Sb1 Cl1 2.3712(4)
Sb1 Cl3 2.3731(4)
Sb1 Cl4 2.3730(3)
Sb1 Cl6 2.3782(3)
Sb1 Cl5 2.3872(3)
O1 N1 1.107(2)
C1 C6 1.395(2)
C1 C2 1.398(2)
C2 C3 1.430(2)
C2 C15 1.510(2)
C3 C4 1.408(2)
C3 C12 1.510(2)
C4 C5 1.399(2)
C5 C6 1.425(2)
C5 C10 1.510(2)
C6 C7 1.511(2)
C7 C11 1.550(2)
C7 C8 1.566(2)
C8 C9 1.560(2)
C9 C10 1.562(2)
C10 C11 1.553(2)
C12 C16 1.550(2)
C12 C13 1.565(2)
C13 C14 1.562(2)
C14 C15 1.561(2)
C15 C16 1.549(2)
